data_7217745
loop_
_publ_author_name
'Shen, Yali'
'Lu, Jialin'
'Tang, Chunying'
'Wang, Fang'
'Zhang, Yong'
'Jia, Dingxian'

_publ_section_title
;
 Polymeric templates and solvent effects: syntheses and properties of
 polymeric iodoargentates containing solvated [Mn(4,4&#x2032;-bpy)]2+
 cations
;
_journal_name_full 'RSC Advances'
_journal_paper_doi 10.1039/C4RA08121H
_journal_year 2014
_chemical_formula_moiety 'C19 H31 Mn N5 O4, Ag5 I7, C10 H8 N2'
_chemical_formula_sum 'C29 H39 Ag5 I7 Mn N7 O4'
_chemical_formula_weight 2032.26
_chemical_name_systematic
; 
 ? 
;
_space_group_IT_number 4
_symmetry_cell_setting monoclinic
_symmetry_Int_Tables_number 4
_symmetry_space_group_name_Hall 'P 2yb'
_symmetry_space_group_name_H-M 'P 1 21 1'
_atom_sites_solution_hydrogens geom
_atom_sites_solution_primary direct
_atom_sites_solution_secondary difmap
_audit_creation_method SHELXL-97
_cell_angle_alpha 90.00
_cell_angle_beta 96.441(4)
_cell_angle_gamma 90.00
_cell_formula_units_Z 2
_cell_length_a 11.7091(18)
_cell_length_b 15.066(2)
_cell_length_c 13.811(2)
_cell_measurement_reflns_used 12408
_cell_measurement_temperature 223(2)
_cell_measurement_theta_max 25.35
_cell_measurement_theta_min 3.1
_cell_volume 2421.0(6)
_computing_cell_refinement CrystalClear
_computing_data_collection CrystalClear
_computing_data_reduction CrystalStructure
_computing_structure_refinement 'SHELXL-97 (Sheldrick, 1997)'
_computing_structure_solution 'SHELXS-97 (Sheldrick, 1990)'
_diffrn_ambient_temperature 223(2)
_diffrn_detector_area_resol_mean 14.63
_diffrn_measured_fraction_theta_full 0.994
_diffrn_measured_fraction_theta_max 0.994
_diffrn_measurement_device_type 'Rigaku Saturn'
_diffrn_measurement_method \w
_diffrn_radiation_monochromator graphite
_diffrn_radiation_source 'fine-focus sealed tube'
_diffrn_radiation_type MoK\a
_diffrn_radiation_wavelength 0.71073
_diffrn_reflns_av_R_equivalents 0.0318
_diffrn_reflns_av_sigmaI/netI 0.0614
_diffrn_reflns_limit_h_max 14
_diffrn_reflns_limit_h_min -13
_diffrn_reflns_limit_k_max 18
_diffrn_reflns_limit_k_min -17
_diffrn_reflns_limit_l_max 16
_diffrn_reflns_limit_l_min -12
_diffrn_reflns_number 12364
_diffrn_reflns_theta_full 25.35
_diffrn_reflns_theta_max 25.35
_diffrn_reflns_theta_min 3.08
_exptl_absorpt_coefficient_mu 6.737
_exptl_absorpt_correction_T_max 0.2947
_exptl_absorpt_correction_T_min 0.1336
_exptl_absorpt_correction_type multi-scan
_exptl_absorpt_process_details 'Jacobson, R. (1998) Private communication'
_exptl_crystal_colour colorless
_exptl_crystal_density_diffrn 2.788
_exptl_crystal_density_method 'not measured'
_exptl_crystal_description prism
_exptl_crystal_F_000 1850
_exptl_crystal_size_max 0.50
_exptl_crystal_size_mid 0.50
_exptl_crystal_size_min 0.24
_refine_diff_density_max 0.753
_refine_diff_density_min -1.010
_refine_diff_density_rms 0.167
_refine_ls_abs_structure_details 'Flack H D (1983), Acta Cryst. A39, 876-881'
_refine_ls_abs_structure_Flack 0.19(3)
_refine_ls_extinction_method none
_refine_ls_goodness_of_fit_ref 0.977
_refine_ls_hydrogen_treatment constr
_refine_ls_matrix_type full
_refine_ls_number_parameters 456
_refine_ls_number_reflns 8000
_refine_ls_number_restraints 4
_refine_ls_restrained_S_all 0.977
_refine_ls_R_factor_all 0.0394
_refine_ls_R_factor_gt 0.0366
_refine_ls_shift/su_max 0.001
_refine_ls_shift/su_mean 0.000
_refine_ls_structure_factor_coef Fsqd
_refine_ls_weighting_details 'calc w=1/[\s^2^(Fo^2^)+(0.0278P)^2^+0.0000P] where P=(Fo^2^+2Fc^2^)/3'
_refine_ls_weighting_scheme calc
_refine_ls_wR_factor_gt 0.0686
_refine_ls_wR_factor_ref 0.0700
_reflns_number_gt 7507
_reflns_number_total 8000
_reflns_threshold_expression >2sigma(I)
_cod_data_source_file c4ra08121h2.cif
_cod_data_source_block shelxl
_cod_original_cell_volume 2421.1(7)
_cod_original_sg_symbol_H-M 'P 21 '
_cod_database_code 7217745

loop_
_symmetry_equiv_pos_as_xyz
'x, y, z'
'-x, y+1/2, -z'

loop_
_atom_site_label
_atom_site_type_symbol
_atom_site_fract_x
_atom_site_fract_y
_atom_site_fract_z
_atom_site_U_iso_or_equiv
_atom_site_adp_type
_atom_site_occupancy
_atom_site_symmetry_multiplicity
_atom_site_calc_flag
_atom_site_refinement_flags
Ag1 Ag 1.00049(8) 0.05151(6) -0.00144(7) 0.0527(2) Uani 1 1 d .
Ag2 Ag 0.79010(8) 0.18367(6) -0.04632(6) 0.0493(2) Uani 1 1 d .
Ag3 Ag 1.00927(7) 0.17311(6) -0.17048(7) 0.0498(2) Uani 1 1 d .
Ag4 Ag 1.15723(8) -0.12046(6) -0.01656(7) 0.0517(2) Uani 1 1 d .
Ag5 Ag 0.94644(9) -0.12151(6) 0.12100(7) 0.0550(3) Uani 1 1 d .
I1 I 1.03477(6) 0.24924(4) 0.03768(5) 0.03700(16) Uani 1 1 d .
I2 I 1.07720(7) -0.00807(5) -0.17721(5) 0.0527(2) Uani 1 1 d .
I3 I 1.15318(6) -0.02191(5) 0.15820(5) 0.03801(17) Uani 1 1 d .
I4 I 0.78263(6) 0.02299(5) 0.06384(5) 0.0473(2) Uani 1 1 d .
I5 I 0.63010(6) 0.30101(5) 0.02477(5) 0.03951(17) Uani 1 1 d .
I6 I 0.78133(6) 0.19403(5) -0.24843(5) 0.04190(18) Uani 1 1 d .
I7 I 0.85043(6) -0.21468(5) 0.26524(5) 0.04262(18) Uani 1 1 d .
Mn1 Mn 0.44373(11) 0.22606(10) 0.38633(10) 0.0270(3) Uani 1 1 d .
N1 N 0.2468(6) 0.2272(5) 0.3843(5) 0.0289(17) Uani 1 1 d .
N2 N -0.3599(6) 0.2363(6) 0.3814(5) 0.0304(19) Uani 1 1 d .
N3 N -0.2918(9) 0.5069(8) 0.4988(8) 0.038(19) Uani 1 1 d .
N4 N 0.3163(7) 0.5207(6) 0.5582(6) 0.039(2) Uani 1 1 d .
N5 N 0.4135(9) 0.4484(7) 0.2345(8) 0.0475(18) Uani 1 1 d .
N6 N 0.4829(6) 0.3034(6) 0.6908(5) 0.0328(19) Uani 1 1 d .
N7 N 0.3912(7) 0.1480(6) 0.0846(6) 0.036(2) Uani 1 1 d .
O1 O 0.4360(6) 0.3705(5) 0.3745(6) 0.048(2) Uani 1 1 d .
O2 O 0.4588(5) 0.2404(5) 0.5419(5) 0.0340(16) Uani 1 1 d .
O3 O 0.4216(6) 0.2134(6) 0.2312(5) 0.038(3) Uani 1 1 d .
O4 O 0.4637(5) 0.0844(4) 0.4065(5) 0.0385(18) Uani 1 1 d D
H4A H 0.5299 0.0647 0.4099 0.058 Uiso 1 1 d RD
H4B H 0.4350 0.0707 0.4565 0.058 Uiso 1 1 d RD
C1 C 0.1962(8) 0.2750(7) 0.4499(7) 0.034(2) Uani 1 1 d .
H1 H 0.2435 0.3056 0.4984 0.041 Uiso 1 1 calc R
C2 C 0.0784(8) 0.2816(7) 0.4497(7) 0.034(2) Uani 1 1 d .
H2 H 0.0475 0.3164 0.4969 0.040 Uiso 1 1 calc R
C3 C 0.0065(7) 0.2371(6) 0.3804(6) 0.031(19) Uani 1 1 d .
C4 C 0.0590(7) 0.1885(7) 0.3124(6) 0.030(2) Uani 1 1 d .
H4 H 0.0139 0.1585 0.2620 0.036 Uiso 1 1 calc R
C5 C 0.1778(7) 0.1839(7) 0.3184(7) 0.029(2) Uani 1 1 d .
H5 H 0.2109 0.1482 0.2733 0.034 Uiso 1 1 calc R
C6 C -0.1196(7) 0.2400(6) 0.3784(6) 0.033(2) Uani 1 1 d .
C7 C -0.1946(8) 0.2419(7) 0.2930(7) 0.036(3) Uani 1 1 d .
H7 H -0.1661 0.2441 0.2320 0.044 Uiso 1 1 calc R
C8 C -0.3098(7) 0.2404(7) 0.2989(7) 0.034(2) Uani 1 1 d .
H8 H -0.3585 0.2424 0.2400 0.040 Uiso 1 1 calc R
C9 C -0.2874(7) 0.2355(6) 0.4645(7) 0.033(2) Uani 1 1 d .
H9 H -0.3189 0.2336 0.5242 0.034 Uiso 1 1 calc R
C10 C -0.1697(7) 0.2374(6) 0.4665(6) 0.026(2) Uani 1 1 d .
H10 H -0.1228 0.2368 0.5264 0.032 Uiso 1 1 calc R
C11 C -0.2326(10) 0.5542(8) 0.4414(9) 0.037(3) Uani 1 1 d .
H11 H -0.2746 0.5886 0.3930 0.064 Uiso 1 1 calc R
C12 C -0.1151(9) 0.5576(8) 0.4463(8) 0.037(3) Uani 1 1 d .
H12 H -0.0788 0.5944 0.4040 0.056 Uiso 1 1 calc R
C13 C -0.0511(8) 0.5054(6) 0.5151(7) 0.028(2) Uani 1 1 d .
C14 C -0.1118(8) 0.4516(7) 0.5736(7) 0.035(2) Uani 1 1 d .
H14 H -0.0726 0.4129 0.6193 0.042 Uiso 1 1 calc R
C15 C -0.2290(9) 0.4559(8) 0.5632(8) 0.047(3) Uani 1 1 d .
H15 H -0.2682 0.4202 0.6045 0.056 Uiso 1 1 calc R
C16 C 0.0763(8) 0.5103(6) 0.5287(7) 0.029(2) Uani 1 1 d .
C17 C 0.1402(8) 0.5170(7) 0.4496(7) 0.035(2) Uani 1 1 d .
H17 H 0.1034 0.5184 0.3855 0.042 Uiso 1 1 calc R
C18 C 0.2608(8) 0.5216(7) 0.4675(8) 0.038(3) Uani 1 1 d .
H18 H 0.3040 0.5253 0.4143 0.046 Uiso 1 1 calc R
C19 C 0.2534(8) 0.5138(7) 0.6333(8) 0.038(3) Uani 1 1 d .
H19 H 0.2914 0.5137 0.6969 0.046 Uiso 1 1 calc R
C20 C 0.1346(9) 0.5069(7) 0.6209(7) 0.038(3) Uani 1 1 d .
H20 H 0.0939 0.5000 0.6753 0.046 Uiso 1 1 calc R
C21 C 0.4753(10) 0.4156(7) 0.3137(9) 0.045(3) Uani 1 1 d .
H21 H 0.5544 0.4284 0.3228 0.060 Uiso 1 1 calc R
C22 C 0.2914(11) 0.4293(8) 0.2166(9) 0.041(18) Uani 1 1 d .
H22A H 0.2713 0.4160 0.1480 0.086 Uiso 1 1 calc R
H22B H 0.2480 0.4804 0.2343 0.086 Uiso 1 1 calc R
H22C H 0.2734 0.3786 0.2554 0.086 Uiso 1 1 calc R
C23 C 0.4677(11) 0.4986(8) 0.1639(9) 0.044(18) Uani 1 1 d .
H23A H 0.5481 0.5076 0.1873 0.086 Uiso 1 1 calc R
H23B H 0.4298 0.5556 0.1539 0.086 Uiso 1 1 calc R
H23C H 0.4617 0.4663 0.1027 0.086 Uiso 1 1 calc R
C24 C 0.4766(7) 0.3062(7) 0.5949(7) 0.034(2) Uani 1 1 d .
H24 H 0.4863 0.3614 0.5651 0.040 Uiso 1 1 calc R
C25 C 0.4672(9) 0.2200(7) 0.7407(8) 0.044(3) Uani 1 1 d .
H25A H 0.3895 0.2169 0.7584 0.066 Uiso 1 1 calc R
H25B H 0.5214 0.2167 0.7991 0.066 Uiso 1 1 calc R
H25C H 0.4803 0.1709 0.6979 0.066 Uiso 1 1 calc R
C26 C 0.5045(11) 0.3834(8) 0.7513(8) 0.051(4) Uani 1 1 d .
H26A H 0.5161 0.4338 0.7099 0.092 Uiso 1 1 calc R
H26B H 0.5726 0.3745 0.7970 0.092 Uiso 1 1 calc R
H26C H 0.4390 0.3945 0.7868 0.092 Uiso 1 1 calc R
C27 C 0.3807(11) 0.2118(10) 0.1464(10) 0.048(19) Uani 1 1 d .
H27 H 0.3372 0.2614 0.1232 0.083 Uiso 1 1 calc R
C28 C 0.4568(11) 0.0724(10) 0.1058(10) 0.045(19) Uani 1 1 d .
H28A H 0.5292 0.0781 0.0785 0.104 Uiso 1 1 calc R
H28B H 0.4155 0.0210 0.0779 0.104 Uiso 1 1 calc R
H28C H 0.4714 0.0653 0.1759 0.104 Uiso 1 1 calc R
C29 C 0.3419(11) 0.1518(10) -0.0161(9) 0.046(19) Uani 1 1 d .
H29A H 0.2871 0.2002 -0.0246 0.104 Uiso 1 1 calc R
H29B H 0.3032 0.0963 -0.0338 0.104 Uiso 1 1 calc R
H29C H 0.4025 0.1615 -0.0575 0.104 Uiso 1 1 calc R

loop_
_atom_site_aniso_label
_atom_site_aniso_U_11
_atom_site_aniso_U_22
_atom_site_aniso_U_33
_atom_site_aniso_U_23
_atom_site_aniso_U_13
_atom_site_aniso_U_12
Ag1 0.0557(5) 0.0610(6) 0.0435(5) 0.0148(4) 0.0145(4) 0.0142(5)
Ag2 0.0573(5) 0.0520(6) 0.0381(5) 0.0004(4) 0.0037(4) 0.0064(5)
Ag3 0.0463(5) 0.0488(5) 0.0537(6) 0.0133(4) 0.0023(4) -0.0006(4)
Ag4 0.0570(6) 0.0493(6) 0.0481(6) -0.0034(4) 0.0031(4) 0.0135(5)
Ag5 0.0676(6) 0.0461(6) 0.0526(6) 0.0017(4) 0.0127(5) -0.0094(5)
I1 0.0437(4) 0.0349(4) 0.0313(4) 0.0018(3) -0.0009(3) -0.0011(3)
I2 0.0836(6) 0.0426(4) 0.0323(4) 0.0057(3) 0.0090(4) 0.0196(4)
I3 0.0424(4) 0.0370(4) 0.0334(4) -0.0044(3) -0.0010(3) 0.0008(3)
I4 0.0428(4) 0.0511(5) 0.0496(5) 0.0160(4) 0.0120(3) 0.0086(4)
I5 0.0394(4) 0.0472(4) 0.0326(4) 0.0040(3) 0.0069(3) 0.0003(3)
I6 0.0393(4) 0.0540(5) 0.0311(4) -0.0011(3) -0.0019(3) 0.0029(4)
I7 0.0463(4) 0.0395(4) 0.0444(4) -0.0005(3) 0.0150(3) -0.0002(3)
Mn1 0.0178(7) 0.0416(9) 0.0212(8) -0.0022(6) 0.0007(6) -0.0005(7)
N1 0.029(4) 0.032(5) 0.022(4) 0.000(3) -0.005(3) -0.004(3)
N2 0.027(4) 0.040(5) 0.023(4) 0.006(4) -0.001(3) -0.004(4)
N3 0.041(4) 0.037(5) 0.040(5) -0.011(4) 0.004(3) -0.012(4)
N4 0.030(5) 0.038(5) 0.048(6) 0.001(4) 0.002(4) 0.002(4)
N5 0.045(5) 0.046(4) 0.051(4) 0.003(3) 0.008(4) -0.001(4)
N6 0.031(4) 0.042(5) 0.024(4) -0.003(4) -0.006(3) -0.001(4)
N7 0.036(5) 0.047(5) 0.025(5) 0.011(4) 0.009(4) -0.007(4)
O1 0.040(4) 0.050(5) 0.056(5) 0.010(4) 0.013(4) 0.002(4)
O2 0.028(4) 0.047(5) 0.025(4) -0.007(3) -0.006(3) 0.004(3)
O3 0.033(4) 0.035(8) 0.036(4) -0.015(4) 0.003(3) -0.008(4)
O4 0.022(3) 0.042(4) 0.053(5) -0.007(4) 0.008(3) 0.004(3)
C1 0.030(5) 0.044(6) 0.026(5) -0.024(5) -0.002(4) -0.009(5)
C2 0.026(5) 0.036(6) 0.039(6) -0.022(5) 0.007(4) 0.008(5)
C3 0.026(4) 0.025(5) 0.034(5) 0.002(4) -0.002(4) 0.000(4)
C4 0.028(4) 0.039(6) 0.024(5) -0.008(5) 0.000(4) 0.004(5)
C5 0.021(5) 0.036(6) 0.030(5) -0.010(5) 0.010(4) -0.001(5)
C6 0.031(4) 0.030(5) 0.033(5) 0.006(4) -0.004(4) -0.007(4)
C7 0.025(5) 0.037(7) 0.037(5) 0.006(5) 0.003(4) 0.001(5)
C8 0.021(5) 0.048(6) 0.030(6) 0.002(5) -0.004(4) -0.002(5)
C9 0.029(5) 0.035(6) 0.033(6) 0.008(4) 0.007(4) 0.003(4)
C10 0.023(5) 0.039(6) 0.017(5) 0.000(4) 0.000(4) -0.001(5)
C11 0.041(7) 0.038(8) 0.036(8) 0.008(6) -0.011(6) 0.007(6)
C12 0.036(6) 0.046(8) 0.036(7) -0.003(6) -0.004(5) 0.001(6)
C13 0.026(5) 0.027(6) 0.030(5) -0.004(4) -0.001(4) 0.005(4)
C14 0.029(5) 0.040(6) 0.036(6) -0.010(5) 0.003(5) 0.000(5)
C15 0.041(6) 0.060(8) 0.040(7) -0.013(6) 0.006(5) 0.002(6)
C16 0.023(5) 0.035(6) 0.028(5) -0.006(4) 0.006(4) 0.005(4)
C17 0.037(6) 0.039(6) 0.029(6) -0.004(5) 0.006(4) -0.003(5)
C18 0.031(5) 0.045(7) 0.039(6) -0.002(5) 0.006(5) 0.001(5)
C19 0.024(5) 0.042(7) 0.048(7) 0.011(5) -0.001(5) 0.004(5)
C20 0.043(6) 0.048(7) 0.025(6) 0.003(5) 0.008(4) 0.008(5)
C21 0.047(7) 0.040(7) 0.042(9) -0.010(6) -0.006(6) 0.006(6)
C22 0.045(5) 0.036(4) 0.042(4) 0.0013(3) 0.018(4) -0.001(4)
C23 0.035(5) 0.046(4) 0.046(4) 0.003(3) 0.011(4) -0.008(4)
C24 0.024(5) 0.044(7) 0.033(6) 0.009(5) 0.004(4) 0.004(5)
C25 0.039(6) 0.057(8) 0.037(6) -0.002(5) 0.006(5) -0.008(6)
C26 0.045(10) 0.057(8) 0.036(7) -0.019(6) -0.014(6) 0.014(7)
C27 0.051(4) 0.047(5) 0.040(5) -0.011(4) 0.0014(3) -0.010(4)
C28 0.041(4) 0.051(5) 0.048(5) -0.001(4) 0.021(3) -0.002(4)
C29 0.042(4) 0.040(5) 0.052(5) -0.009(4) 0.004(3) -0.012(4)

loop_
_atom_type_symbol
_atom_type_description
_atom_type_scat_dispersion_real
_atom_type_scat_dispersion_imag
_atom_type_scat_source
C C 0.0033 0.0016 'International Tables Vol C Tables 4.2.6.8 and 6.1.1.4'
H H 0.0000 0.0000 'International Tables Vol C Tables 4.2.6.8 and 6.1.1.4'
N N 0.0061 0.0033 'International Tables Vol C Tables 4.2.6.8 and 6.1.1.4'
O O 0.0106 0.0060 'International Tables Vol C Tables 4.2.6.8 and 6.1.1.4'
Ag Ag -0.8971 1.1015 'International Tables Vol C Tables 4.2.6.8 and 6.1.1.4'
I I -0.4742 1.8119 'International Tables Vol C Tables 4.2.6.8 and 6.1.1.4'
Mn Mn 0.3368 0.7283 'International Tables Vol C Tables 4.2.6.8 and 6.1.1.4'

loop_
_geom_angle_atom_site_label_1
_geom_angle_atom_site_label_2
_geom_angle_atom_site_label_3
_geom_angle
_geom_angle_site_symmetry_1
_geom_angle_site_symmetry_3
I2 Ag1 I4 127.54(5) . .
I2 Ag1 I3 107.68(4) . .
I4 Ag1 I3 101.58(4) . .
I2 Ag1 I1 114.49(4) . .
I4 Ag1 I1 101.38(3) . .
I3 Ag1 I1 100.40(4) . .
I6 Ag2 I5 111.17(4) . .
I6 Ag2 I4 125.41(4) . .
I5 Ag2 I4 106.42(4) . .
I6 Ag2 Ag4 102.12(4) . 2_755
I5 Ag2 Ag4 55.26(3) . 2_755
I4 Ag2 Ag4 131.95(4) . 2_755
I6 Ag2 I1 106.45(3) . .
I5 Ag2 I1 106.76(4) . .
I4 Ag2 I1 98.69(3) . .
Ag4 Ag2 I1 56.87(3) 2_755 .
I6 Ag3 I7 109.90(4) . 2_755
I6 Ag3 I2 110.82(4) . .
I7 Ag3 I2 112.64(4) 2_755 .
I6 Ag3 I1 107.91(4) . .
I7 Ag3 I1 102.25(4) 2_755 .
I2 Ag3 I1 112.92(3) . .
I6 Ag3 Ag5 95.66(4) . 2_755
I7 Ag3 Ag5 54.76(3) 2_755 2_755
I2 Ag3 Ag5 153.52(4) . 2_755
I1 Ag3 Ag5 56.20(3) . 2_755
I5 Ag4 I3 111.04(4) 2_745 .
I5 Ag4 I2 115.99(4) 2_745 .
I3 Ag4 I2 108.31(4) . .
I5 Ag4 I1 112.77(4) 2_745 2_745
I3 Ag4 I1 110.13(4) . 2_745
I2 Ag4 I1 97.83(4) . 2_745
I5 Ag4 Ag2 57.09(3) 2_745 2_745
I3 Ag4 Ag2 106.26(4) . 2_745
I2 Ag4 Ag2 144.36(4) . 2_745
I1 Ag4 Ag2 61.73(3) 2_745 2_745
I7 Ag5 I3 122.82(4) . .
I7 Ag5 I4 105.17(4) . .
I3 Ag5 I4 99.99(4) . .
I7 Ag5 I1 105.58(4) . 2_745
I3 Ag5 I1 110.39(4) . 2_745
I4 Ag5 I1 112.81(4) . 2_745
I7 Ag5 Ag3 55.00(3) . 2_745
I3 Ag5 Ag3 110.94(4) . 2_745
I4 Ag5 Ag3 148.88(4) . 2_745
I1 Ag5 Ag3 59.85(3) 2_745 2_745
Ag5 I1 Ag4 67.11(3) 2_755 2_755
Ag5 I1 Ag1 122.11(3) 2_755 .
Ag4 I1 Ag1 123.02(3) 2_755 .
Ag5 I1 Ag3 63.95(3) 2_755 .
Ag4 I1 Ag3 99.28(3) 2_755 .
Ag1 I1 Ag3 58.19(3) . .
Ag5 I1 Ag2 94.26(3) 2_755 .
Ag4 I1 Ag2 61.40(3) 2_755 .
Ag1 I1 Ag2 61.86(3) . .
Ag3 I1 Ag2 63.07(3) . .
Ag1 I2 Ag3 63.31(3) . .
Ag1 I2 Ag4 68.31(3) . .
Ag3 I2 Ag4 127.57(4) . .
Ag4 I3 Ag5 70.47(3) . .
Ag4 I3 Ag1 67.70(3) . .
Ag5 I3 Ag1 67.92(3) . .
Ag1 I4 Ag2 67.70(3) . .
Ag1 I4 Ag5 67.37(3) . .
Ag2 I4 Ag5 135.06(4) . .
Ag4 I5 Ag2 67.64(3) 2_755 .
Ag3 I6 Ag2 71.33(3) . .
Ag5 I7 Ag3 70.24(3) . 2_745
O3 Mn1 O2 177.7(3) . .
O3 Mn1 O4 92.3(3) . .
O2 Mn1 O4 88.6(3) . .
O3 Mn1 O1 90.9(3) . .
O2 Mn1 O1 88.4(3) . .
O4 Mn1 O1 175.3(3) . .
O3 Mn1 N1 88.9(3) . .
O2 Mn1 N1 88.9(2) . .
O4 Mn1 N1 95.9(3) . .
O1 Mn1 N1 87.6(3) . .
O3 Mn1 N2 89.2(3) . 1_655
O2 Mn1 N2 93.0(3) . 1_655
O4 Mn1 N2 88.6(3) . 1_655
O1 Mn1 N2 88.0(3) . 1_655
N1 Mn1 N2 175.1(3) . 1_655
C5 N1 C1 116.5(7) . .
C5 N1 Mn1 122.7(6) . .
C1 N1 Mn1 120.8(6) . .
C8 N2 C9 115.5(7) . .
C8 N2 Mn1 124.0(6) . 1_455
C9 N2 Mn1 120.4(6) . 1_455
C11 N3 C15 115.1(11) . .
C19 N4 C18 118.1(9) . .
C21 N5 C23 120.7(11) . .
C21 N5 C22 119.9(10) . .
C23 N5 C22 119.3(10) . .
C24 N6 C25 120.6(9) . .
C24 N6 C26 122.0(10) . .
C25 N6 C26 117.4(8) . .
C27 N7 C28 124.0(11) . .
C27 N7 C29 123.0(11) . .
C28 N7 C29 112.8(10) . .
C21 O1 Mn1 126.6(7) . .
C24 O2 Mn1 131.5(7) . .
C27 O3 Mn1 163.4(8) . .
Mn1 O4 H4A 116.8 . .
Mn1 O4 H4B 107.8 . .
H4A O4 H4B 109.2 . .
N1 C1 C2 123.5(8) . .
N1 C1 H1 118.3 . .
C2 C1 H1 118.3 . .
C3 C2 C1 119.9(8) . .
C3 C2 H2 120.1 . .
C1 C2 H2 120.1 . .
C2 C3 C4 116.5(7) . .
C2 C3 C6 122.0(8) . .
C4 C3 C6 121.5(8) . .
C5 C4 C3 120.2(8) . .
C5 C4 H4 119.9 . .
C3 C4 H4 119.9 . .
N1 C5 C4 123.4(8) . .
N1 C5 H5 118.3 . .
C4 C5 H5 118.3 . .
C7 C6 C10 116.7(8) . .
C7 C6 C3 123.5(8) . .
C10 C6 C3 119.8(7) . .
C8 C7 C6 119.0(8) . .
C8 C7 H7 120.5 . .
C6 C7 H7 120.5 . .
N2 C8 C7 125.7(9) . .
N2 C8 H8 117.2 . .
C7 C8 H8 117.2 . .
N2 C9 C10 123.3(8) . .
N2 C9 H9 118.3 . .
C10 C9 H9 118.3 . .
C9 C10 C6 119.8(8) . .
C9 C10 H10 120.1 . .
C6 C10 H10 120.1 . .
N3 C11 C12 125.7(12) . .
N3 C11 H11 117.2 . .
C12 C11 H11 117.2 . .
C11 C12 C13 118.3(11) . .
C11 C12 H12 120.8 . .
C13 C12 H12 120.8 . .
C12 C13 C14 117.1(9) . .
C12 C13 C16 121.1(9) . .
C14 C13 C16 121.7(8) . .
C15 C14 C13 118.9(10) . .
C15 C14 H14 120.5 . .
C13 C14 H14 120.5 . .
N3 C15 C14 124.8(11) . .
N3 C15 H15 117.6 . .
C14 C15 H15 117.6 . .
C20 C16 C17 118.3(9) . .
C20 C16 C13 120.1(8) . .
C17 C16 C13 121.6(9) . .
C16 C17 C18 118.7(9) . .
C16 C17 H17 120.6 . .
C18 C17 H17 120.6 . .
N4 C18 C17 122.3(9) . .
N4 C18 H18 118.9 . .
C17 C18 H18 118.9 . .
N4 C19 C20 122.7(10) . .
N4 C19 H19 118.6 . .
C20 C19 H19 118.6 . .
C16 C20 C19 119.9(9) . .
C16 C20 H20 120.1 . .
C19 C20 H20 120.1 . .
O1 C21 N5 124.2(12) . .
O1 C21 H21 117.9 . .
N5 C21 H21 117.9 . .
N5 C22 H22A 109.5 . .
N5 C22 H22B 109.5 . .
H22A C22 H22B 109.5 . .
N5 C22 H22C 109.5 . .
H22A C22 H22C 109.5 . .
H22B C22 H22C 109.5 . .
N5 C23 H23A 109.5 . .
N5 C23 H23B 109.5 . .
H23A C23 H23B 109.5 . .
N5 C23 H23C 109.5 . .
H23A C23 H23C 109.5 . .
H23B C23 H23C 109.5 . .
O2 C24 N6 123.7(10) . .
O2 C24 H24 118.1 . .
N6 C24 H24 118.1 . .
N6 C25 H25A 109.5 . .
N6 C25 H25B 109.5 . .
H25A C25 H25B 109.5 . .
N6 C25 H25C 109.5 . .
H25A C25 H25C 109.5 . .
H25B C25 H25C 109.5 . .
N6 C26 H26A 109.5 . .
N6 C26 H26B 109.5 . .
H26A C26 H26B 109.5 . .
N6 C26 H26C 109.5 . .
H26A C26 H26C 109.5 . .
H26B C26 H26C 109.5 . .
O3 C27 N7 126.2(14) . .
O3 C27 H27 116.9 . .
N7 C27 H27 116.9 . .
N7 C28 H28A 109.5 . .
N7 C28 H28B 109.5 . .
H28A C28 H28B 109.5 . .
N7 C28 H28C 109.5 . .
H28A C28 H28C 109.5 . .
H28B C28 H28C 109.5 . .
N7 C29 H29A 109.5 . .
N7 C29 H29B 109.5 . .
H29A C29 H29B 109.5 . .
N7 C29 H29C 109.5 . .
H29A C29 H29C 109.5 . .
H29B C29 H29C 109.5 . .

loop_
_geom_bond_atom_site_label_1
_geom_bond_atom_site_label_2
_geom_bond_distance
_geom_bond_site_symmetry_2
Ag1 I2 2.8276(12) .
Ag1 I4 2.8322(12) .
Ag1 I3 2.8976(12) .
Ag1 I1 3.0463(13) .
Ag2 I6 2.7861(12) .
Ag2 I5 2.8306(11) .
Ag2 I4 2.8659(12) .
Ag2 Ag4 3.1181(14) 2_755
Ag2 I1 3.1279(12) .
Ag3 I6 2.7815(11) .
Ag3 I7 2.7842(11) 2_755
Ag3 I2 2.8478(12) .
Ag3 I1 3.0785(12) .
Ag3 Ag5 3.1986(14) 2_755
Ag4 I5 2.7707(11) 2_745
Ag4 I3 2.8386(12) .
Ag4 I2 2.8640(12) .
Ag4 I1 2.9743(12) 2_745
Ag4 Ag2 3.1181(14) 2_745
Ag5 I7 2.7758(12) .
Ag5 I3 2.8455(12) .
Ag5 I4 2.9500(13) .
Ag5 I1 2.9583(12) 2_745
Ag5 Ag3 3.1986(14) 2_745
I1 Ag5 2.9583(12) 2_755
I1 Ag4 2.9743(12) 2_755
I5 Ag4 2.7707(11) 2_755
I7 Ag3 2.7842(11) 2_745
Mn1 O3 2.138(7) .
Mn1 O2 2.147(6) .
Mn1 O4 2.161(7) .
Mn1 O1 2.184(8) .
Mn1 N1 2.303(7) .
Mn1 N2 2.314(7) 1_655
N1 C5 1.320(11) .
N1 C1 1.346(11) .
N2 C8 1.340(11) .
N2 C9 1.349(11) .
N2 Mn1 2.314(7) 1_455
N3 C11 1.319(15) .
N3 C15 1.333(15) .
N4 C19 1.342(12) .
N4 C18 1.344(12) .
N5 C21 1.337(15) .
N5 C23 1.436(14) .
N5 C22 1.453(15) .
N6 C24 1.319(11) .
N6 C25 1.454(13) .
N6 C26 1.472(13) .
N7 C27 1.300(15) .
N7 C28 1.386(16) .
N7 C29 1.446(14) .
O1 C21 1.211(13) .
O2 C24 1.236(11) .
O3 C27 1.214(14) .
O4 H4A 0.8266 .
O4 H4B 0.8273 .
C1 C2 1.383(12) .
C1 H1 0.9400 .
C2 C3 1.377(12) .
C2 H2 0.9400 .
C3 C4 1.387(12) .
C3 C6 1.475(11) .
C4 C5 1.386(11) .
C4 H4 0.9400 .
C5 H5 0.9400 .
C6 C7 1.390(12) .
C6 C10 1.409(11) .
C7 C8 1.361(12) .
C7 H7 0.9400 .
C8 H8 0.9400 .
C9 C10 1.376(11) .
C9 H9 0.9400 .
C10 H10 0.9400 .
C11 C12 1.371(15) .
C11 H11 0.9400 .
C12 C13 1.388(14) .
C12 H12 0.9400 .
C13 C14 1.394(13) .
C13 C16 1.484(12) .
C14 C15 1.365(14) .
C14 H14 0.9400 .
C15 H15 0.9400 .
C16 C20 1.376(13) .
C16 C17 1.396(12) .
C17 C18 1.407(13) .
C17 H17 0.9400 .
C18 H18 0.9400 .
C19 C20 1.386(13) .
C19 H19 0.9400 .
C20 H20 0.9400 .
C21 H21 0.9400 .
C22 H22A 0.9700 .
C22 H22B 0.9700 .
C22 H22C 0.9700 .
C23 H23A 0.9700 .
C23 H23B 0.9700 .
C23 H23C 0.9700 .
C24 H24 0.9400 .
C25 H25A 0.9700 .
C25 H25B 0.9700 .
C25 H25C 0.9700 .
C26 H26A 0.9700 .
C26 H26B 0.9700 .
C26 H26C 0.9700 .
C27 H27 0.9400 .
C28 H28A 0.9700 .
C28 H28B 0.9700 .
C28 H28C 0.9700 .
C29 H29A 0.9700 .
C29 H29B 0.9700 .
C29 H29C 0.9700 .

loop_
_geom_hbond_atom_site_label_D
_geom_hbond_atom_site_label_H
_geom_hbond_atom_site_label_A
_geom_hbond_distance_DH
_geom_hbond_distance_HA
_geom_hbond_distance_DA
_geom_hbond_angle_DHA
_geom_hbond_site_symmetry_A
O4 H4A N4 0.83 1.92 2.742(10) 170.1 2_646
O4 H4B N3 0.83 2.09 2.777(12) 141.0 2_546

loop_
_geom_torsion_atom_site_label_1
_geom_torsion_atom_site_label_2
_geom_torsion_atom_site_label_3
_geom_torsion_atom_site_label_4
_geom_torsion
_geom_torsion_site_symmetry_1
_geom_torsion_site_symmetry_4
I2 Ag1 I1 Ag5 23.91(6) . 2_755
I4 Ag1 I1 Ag5 -116.87(4) . 2_755
I3 Ag1 I1 Ag5 138.94(4) . 2_755
I2 Ag1 I1 Ag4 105.88(5) . 2_755
I4 Ag1 I1 Ag4 -34.90(5) . 2_755
I3 Ag1 I1 Ag4 -139.09(4) . 2_755
I2 Ag1 I1 Ag3 26.07(4) . .
I4 Ag1 I1 Ag3 -114.71(4) . .
I3 Ag1 I1 Ag3 141.09(4) . .
I2 Ag1 I1 Ag2 100.25(4) . .
I4 Ag1 I1 Ag2 -40.54(3) . .
I3 Ag1 I1 Ag2 -144.73(4) . .
I6 Ag3 I1 Ag5 -84.74(4) . 2_755
I7 Ag3 I1 Ag5 31.13(3) 2_755 2_755
I2 Ag3 I1 Ag5 152.43(4) . 2_755
I6 Ag3 I1 Ag4 -25.97(4) . 2_755
I7 Ag3 I1 Ag4 89.90(4) 2_755 2_755
I2 Ag3 I1 Ag4 -148.80(4) . 2_755
Ag5 Ag3 I1 Ag4 58.77(3) 2_755 2_755
I6 Ag3 I1 Ag1 97.29(4) . .
I7 Ag3 I1 Ag1 -146.84(4) 2_755 .
I2 Ag3 I1 Ag1 -25.54(4) . .
Ag5 Ag3 I1 Ag1 -177.97(4) 2_755 .
I6 Ag3 I1 Ag2 25.20(3) . .
I7 Ag3 I1 Ag2 141.06(4) 2_755 .
I2 Ag3 I1 Ag2 -97.64(4) . .
Ag5 Ag3 I1 Ag2 109.94(3) 2_755 .
I6 Ag2 I1 Ag5 32.94(4) . 2_755
I5 Ag2 I1 Ag5 -85.89(4) . 2_755
I4 Ag2 I1 Ag5 163.95(3) . 2_755
Ag4 Ag2 I1 Ag5 -61.00(3) 2_755 2_755
I6 Ag2 I1 Ag4 93.94(4) . 2_755
I5 Ag2 I1 Ag4 -24.89(3) . 2_755
I4 Ag2 I1 Ag4 -135.05(4) . 2_755
I6 Ag2 I1 Ag1 -91.45(4) . .
I5 Ag2 I1 Ag1 149.73(4) . .
I4 Ag2 I1 Ag1 39.57(3) . .
Ag4 Ag2 I1 Ag1 174.62(4) 2_755 .
I6 Ag2 I1 Ag3 -24.94(3) . .
I5 Ag2 I1 Ag3 -143.77(4) . .
I4 Ag2 I1 Ag3 106.07(4) . .
Ag4 Ag2 I1 Ag3 -118.88(3) 2_755 .
I4 Ag1 I2 Ag3 101.72(5) . .
I3 Ag1 I2 Ag3 -137.57(4) . .
I1 Ag1 I2 Ag3 -26.86(4) . .
I4 Ag1 I2 Ag4 -99.14(5) . .
I3 Ag1 I2 Ag4 21.58(4) . .
I1 Ag1 I2 Ag4 132.28(4) . .
I6 Ag3 I2 Ag1 -94.98(4) . .
I7 Ag3 I2 Ag1 141.43(5) 2_755 .
I1 Ag3 I2 Ag1 26.22(4) . .
Ag5 Ag3 I2 Ag1 85.83(9) 2_755 .
I6 Ag3 I2 Ag4 -119.65(5) . .
I7 Ag3 I2 Ag4 116.76(5) 2_755 .
I1 Ag3 I2 Ag4 1.55(6) . .
Ag5 Ag3 I2 Ag4 61.16(11) 2_755 .
I5 Ag4 I2 Ag1 -147.73(5) 2_745 .
I3 Ag4 I2 Ag1 -22.13(4) . .
I1 Ag4 I2 Ag1 92.16(4) 2_745 .
Ag2 Ag4 I2 Ag1 143.21(7) 2_745 .
I5 Ag4 I2 Ag3 -124.07(5) 2_745 .
I3 Ag4 I2 Ag3 1.53(6) . .
I1 Ag4 I2 Ag3 115.82(5) 2_745 .
Ag2 Ag4 I2 Ag3 166.87(6) 2_745 .
I5 Ag4 I3 Ag5 -136.47(4) 2_745 .
I2 Ag4 I3 Ag5 95.08(4) . .
I1 Ag4 I3 Ag5 -10.83(3) 2_745 .
Ag2 Ag4 I3 Ag5 -76.08(4) 2_745 .
I5 Ag4 I3 Ag1 150.12(4) 2_745 .
I2 Ag4 I3 Ag1 21.67(4) . .
I1 Ag4 I3 Ag1 -84.24(4) 2_745 .
Ag2 Ag4 I3 Ag1 -149.50(4) 2_745 .
I7 Ag5 I3 Ag4 136.40(5) . .
I4 Ag5 I3 Ag4 -108.14(4) . .
I1 Ag5 I3 Ag4 10.91(3) 2_745 .
Ag3 Ag5 I3 Ag4 75.35(4) 2_745 .
I7 Ag5 I3 Ag1 -150.49(5) . .
I4 Ag5 I3 Ag1 -35.04(3) . .
I1 Ag5 I3 Ag1 84.01(4) 2_745 .
Ag3 Ag5 I3 Ag1 148.45(4) 2_745 .
I2 Ag1 I3 Ag4 -21.88(4) . .
I4 Ag1 I3 Ag4 114.03(4) . .
I1 Ag1 I3 Ag4 -141.94(4) . .
I2 Ag1 I3 Ag5 -98.96(4) . .
I4 Ag1 I3 Ag5 36.95(3) . .
I1 Ag1 I3 Ag5 140.98(4) . .
I2 Ag1 I4 Ag2 -90.94(5) . .
I3 Ag1 I4 Ag2 145.79(4) . .
I1 Ag1 I4 Ag2 42.54(3) . .
I2 Ag1 I4 Ag5 87.67(5) . .
I3 Ag1 I4 Ag5 -35.60(3) . .
I1 Ag1 I4 Ag5 -138.86(4) . .
I6 Ag2 I4 Ag1 76.63(5) . .
I5 Ag2 I4 Ag1 -151.20(4) . .
Ag4 Ag2 I4 Ag1 -93.47(5) 2_755 .
I1 Ag2 I4 Ag1 -40.77(3) . .
I6 Ag2 I4 Ag5 74.81(7) . .
I5 Ag2 I4 Ag5 -153.02(5) . .
Ag4 Ag2 I4 Ag5 -95.29(7) 2_755 .
I1 Ag2 I4 Ag5 -42.59(6) . .
I7 Ag5 I4 Ag1 164.30(4) . .
I3 Ag5 I4 Ag1 36.13(3) . .
I1 Ag5 I4 Ag1 -81.12(4) 2_745 .
Ag3 Ag5 I4 Ag1 -150.17(8) 2_745 .
I7 Ag5 I4 Ag2 166.13(5) . .
I3 Ag5 I4 Ag2 37.96(6) . .
I1 Ag5 I4 Ag2 -79.30(6) 2_745 .
Ag3 Ag5 I4 Ag2 -148.35(7) 2_745 .
I6 Ag2 I5 Ag4 -90.31(4) . 2_755
I4 Ag2 I5 Ag4 130.07(4) . 2_755
I1 Ag2 I5 Ag4 25.40(3) . 2_755
I7 Ag3 I6 Ag2 -137.48(4) 2_755 .
I2 Ag3 I6 Ag2 97.38(4) . .
I1 Ag3 I6 Ag2 -26.73(3) . .
Ag5 Ag3 I6 Ag2 -82.98(3) 2_755 .
I5 Ag2 I6 Ag3 141.96(4) . .
I4 Ag2 I6 Ag3 -87.72(5) . .
Ag4 Ag2 I6 Ag3 84.76(4) 2_755 .
I1 Ag2 I6 Ag3 26.06(3) . .
I3 Ag5 I7 Ag3 -93.88(5) . 2_745
I4 Ag5 I7 Ag3 153.24(4) . 2_745
I1 Ag5 I7 Ag3 33.73(4) 2_745 2_745
O3 Mn1 N1 C5 31.1(8) . .
O2 Mn1 N1 C5 -149.5(7) . .
O4 Mn1 N1 C5 -61.0(7) . .
O1 Mn1 N1 C5 122.0(7) . .
N2 Mn1 N1 C5 97(3) 1_655 .
O3 Mn1 N1 C1 -146.9(7) . .
O2 Mn1 N1 C1 32.5(7) . .
O4 Mn1 N1 C1 120.9(7) . .
O1 Mn1 N1 C1 -56.0(7) . .
N2 Mn1 N1 C1 -81(3) 1_655 .
O3 Mn1 O1 C21 -37.1(10) . .
O2 Mn1 O1 C21 145.1(10) . .
O4 Mn1 O1 C21 95(3) . .
N1 Mn1 O1 C21 -125.9(10) . .
N2 Mn1 O1 C21 52.1(10) 1_655 .
O3 Mn1 O2 C24 -83(8) . .
O4 Mn1 O2 C24 165.2(8) . .
O1 Mn1 O2 C24 -11.2(8) . .
N1 Mn1 O2 C24 -98.9(8) . .
N2 Mn1 O2 C24 76.6(8) 1_655 .
O2 Mn1 O3 C27 -3(10) . .
O4 Mn1 O3 C27 109(3) . .
O1 Mn1 O3 C27 -75(3) . .
N1 Mn1 O3 C27 13(3) . .
N2 Mn1 O3 C27 -163(3) 1_655 .
C5 N1 C1 C2 -1.2(14) . .
Mn1 N1 C1 C2 177.0(8) . .
N1 C1 C2 C3 0.6(15) . .
C1 C2 C3 C4 -1.1(14) . .
C1 C2 C3 C6 178.5(9) . .
C2 C3 C4 C5 2.3(14) . .
C6 C3 C4 C5 -177.3(9) . .
C1 N1 C5 C4 2.4(14) . .
Mn1 N1 C5 C4 -175.7(7) . .
C3 C4 C5 N1 -3.1(15) . .
C2 C3 C6 C7 143.3(11) . .
C4 C3 C6 C7 -37.1(14) . .
C2 C3 C6 C10 -39.4(13) . .
C4 C3 C6 C10 140.2(10) . .
C10 C6 C7 C8 -0.4(15) . .
C3 C6 C7 C8 176.9(9) . .
C9 N2 C8 C7 1.4(16) . .
Mn1 N2 C8 C7 -176.5(8) 1_455 .
C6 C7 C8 N2 -0.7(17) . .
C8 N2 C9 C10 -1.0(15) . .
Mn1 N2 C9 C10 177.0(7) 1_455 .
N2 C9 C10 C6 -0.1(15) . .
C7 C6 C10 C9 0.8(14) . .
C3 C6 C10 C9 -176.7(8) . .
C15 N3 C11 C12 -3.2(19) . .
N3 C11 C12 C13 2.0(19) . .
C11 C12 C13 C14 1.2(15) . .
C11 C12 C13 C16 -175.9(9) . .
C12 C13 C14 C15 -2.8(13) . .
C16 C13 C14 C15 174.3(9) . .
C11 N3 C15 C14 1.3(17) . .
C13 C14 C15 N3 1.7(16) . .
C12 C13 C16 C20 140.2(10) . .
C14 C13 C16 C20 -36.7(13) . .
C12 C13 C16 C17 -40.8(14) . .
C14 C13 C16 C17 142.2(10) . .
C20 C16 C17 C18 -1.1(15) . .
C13 C16 C17 C18 179.9(9) . .
C19 N4 C18 C17 1.0(15) . .
C16 C17 C18 N4 -0.7(15) . .
C18 N4 C19 C20 0.6(15) . .
C17 C16 C20 C19 2.6(15) . .
C13 C16 C20 C19 -178.4(9) . .
N4 C19 C20 C16 -2.5(16) . .
Mn1 O1 C21 N5 99.4(12) . .
C23 N5 C21 O1 -177.6(10) . .
C22 N5 C21 O1 -1.0(18) . .
Mn1 O2 C24 N6 179.6(6) . .
C25 N6 C24 O2 -0.8(14) . .
C26 N6 C24 O2 179.8(9) . .
Mn1 O3 C27 N7 -130(3) . .
C28 N7 C27 O3 -3.2(19) . .
C29 N7 C27 O3 -178.6(11) . .
